data_2219971
loop_
_publ_author_name
'Zou, Pei'
'Xie, Min-Hao'
'Luo, Shi-Neng'
'Liu, Ya-Ling'
'He, Yong-Jun'

_publ_section_title
;
 Dimethyl 2-nitroterephthalate
;
_journal_coeditor_code PV2115
_journal_issue 11
_journal_name_full 'Acta Crystallographica Section E'
_journal_page_first o2215
_journal_paper_doi 10.1107/S160053680803465X
_journal_volume 64
_journal_year 2008
_chemical_formula_iupac 'C10 H9 N O6'
_chemical_formula_moiety 'C10 H9 N O6'
_chemical_formula_sum 'C10 H9 N O6'
_chemical_formula_weight 239.18
_chemical_name_systematic
;
Dimethyl 2-nitroterephthalate
;
_space_group_IT_number 14
_symmetry_cell_setting monoclinic
_symmetry_space_group_name_Hall '-P 2yn'
_symmetry_space_group_name_H-M 'P 1 21/n 1'
_atom_sites_solution_hydrogens geom
_atom_sites_solution_primary direct
_atom_sites_solution_secondary difmap
_audit_creation_method SHELXL-97
_cell_angle_alpha 90.00
_cell_angle_beta 98.18(3)
_cell_angle_gamma 90.00
_cell_formula_units_Z 4
_cell_length_a 6.9080(14)
_cell_length_b 12.662(3)
_cell_length_c 12.231(2)
_cell_measurement_reflns_used 25
_cell_measurement_temperature 293(2)
_cell_measurement_theta_max 13
_cell_measurement_theta_min 10
_cell_volume 1058.9(4)
_computing_cell_refinement 'CAD-4 Software (Enraf--Nonius,1989)'
_computing_data_collection 'CAD-4 Software (Enraf--Nonius,1989)'
_computing_data_reduction 'XCAD4 (Harms & Wocadlo, 1995)'
_computing_molecular_graphics 'SHELXL97 (Sheldrick, 2008)'
_computing_publication_material 'SHELXL97 (Sheldrick, 2008)'
_computing_structure_refinement 'SHELXL97 (Sheldrick, 2008)'
_computing_structure_solution 'SHELXS97 (Sheldrick, 2008)'
_diffrn_ambient_temperature 293(2)
_diffrn_measured_fraction_theta_full 0.984
_diffrn_measured_fraction_theta_max 0.984
_diffrn_measurement_device_type 'Enraf--Nonius CAD-4'
_diffrn_measurement_method \w/2\q
_diffrn_radiation_monochromator graphite
_diffrn_radiation_source 'fine-focus sealed tube'
_diffrn_radiation_type MoK\a
_diffrn_radiation_wavelength 0.71073
_diffrn_reflns_av_R_equivalents 0.0572
_diffrn_reflns_av_sigmaI/netI 0.0402
_diffrn_reflns_limit_h_max 8
_diffrn_reflns_limit_h_min -8
_diffrn_reflns_limit_k_max 15
_diffrn_reflns_limit_k_min 0
_diffrn_reflns_limit_l_max 14
_diffrn_reflns_limit_l_min 0
_diffrn_reflns_number 2052
_diffrn_reflns_theta_full 25.27
_diffrn_reflns_theta_max 25.27
_diffrn_reflns_theta_min 2.33
_diffrn_standards_decay_% 2
_diffrn_standards_interval_count 200
_diffrn_standards_interval_time 120
_diffrn_standards_number 3
_exptl_absorpt_coefficient_mu 0.127
_exptl_absorpt_correction_T_max 0.9874
_exptl_absorpt_correction_T_min 0.9630
_exptl_absorpt_correction_type psi-scan
_exptl_absorpt_process_details '(CAD-4 Software; Enraf--Nonius,1989)'
_exptl_crystal_colour colourless
_exptl_crystal_density_diffrn 1.500
_exptl_crystal_density_method 'not measured'
_exptl_crystal_description block
_exptl_crystal_F_000 496
_exptl_crystal_size_max 0.30
_exptl_crystal_size_mid 0.30
_exptl_crystal_size_min 0.10
_refine_diff_density_max 0.291
_refine_diff_density_min -0.306
_refine_ls_extinction_coef 0.053(8)
_refine_ls_extinction_method 'SHELXL97 (Sheldrick, 2008)'
_refine_ls_goodness_of_fit_ref 1.005
_refine_ls_hydrogen_treatment constr
_refine_ls_matrix_type full
_refine_ls_number_parameters 156
_refine_ls_number_reflns 1889
_refine_ls_number_restraints 0
_refine_ls_restrained_S_all 1.005
_refine_ls_R_factor_all 0.1163
_refine_ls_R_factor_gt 0.0781
_refine_ls_shift/su_max 0.000
_refine_ls_shift/su_mean 0.000
_refine_ls_structure_factor_coef Fsqd
_refine_ls_weighting_details 'calc w=1/[\s^2^(Fo^2^)+(0.05P)^2^+3.5P] where P=(Fo^2^+2Fc^2^)/3'
_refine_ls_weighting_scheme calc
_refine_ls_wR_factor_gt 0.1683
_refine_ls_wR_factor_ref 0.2013
_reflns_number_gt 1245
_reflns_number_total 1889
_reflns_threshold_expression I>2\s(I)
_cod_data_source_file pv2115.cif
_cod_data_source_block I
_cod_depositor_comments
;
The following automatic conversions were performed:
'_symmetry_cell_setting' value 'Monoclinic' changed to 'monoclinic'
according to '/home/saulius/struct/CIF-dictionaries/cif_core.dic'
dictionary named 'cif_core.dic' version 2.4.1 from 2010-06-29.

Automatic conversion script
Id: cif_fix_enum 1527 2010-12-29 10:47:43Z saulius 

The following automatic conversions were performed:

'_symmetry_cell_setting' value 'Monoclinic' changed to 'monoclinic'
according to /home/saulius/struct/CIF-dictionaries/cif_core.dic
dictionary named 'cif_core.dic' version 2.4.1 from 2010-06-29.

Automatic conversion script
Id: cif_fix_values 1715 2011-07-08 13:25:40Z adriana 
;
_cod_original_sg_symbol_H-M 'P 21/n'
_cod_database_code 2219971
_cod_database_fobs_code 2219971

loop_
_symmetry_equiv_pos_as_xyz
'x, y, z'
'-x+1/2, y+1/2, -z+1/2'
'-x, -y, -z'
'x-1/2, -y-1/2, z-1/2'

loop_
_atom_site_type_symbol
_atom_site_label
_atom_site_fract_x
_atom_site_fract_y
_atom_site_fract_z
_atom_site_U_iso_or_equiv
_atom_site_adp_type
_atom_site_calc_flag
_atom_site_refinement_flags
_atom_site_occupancy
O O6 0.0321(5) 0.4552(3) 0.8800(3) 0.0576(9) Uani d . 1
O O2 0.7697(5) 0.0539(2) 1.0189(3) 0.0634(10) Uani d . 1
O O1 0.8957(5) 0.2101(3) 1.0787(3) 0.0584(9) Uani d . 1
O O5 0.0234(5) 0.3733(3) 0.7173(3) 0.0633(10) Uani d . 1
O O4 0.1497(6) 0.0806(3) 0.7385(3) 0.0755(12) Uani d . 1
N N 0.1105(6) 0.1519(3) 0.8006(3) 0.0545(11) Uani d . 1
C C3 0.5871(6) 0.2093(3) 0.9698(3) 0.0397(10) Uani d . 1
O O3 -0.0550(5) 0.1733(3) 0.8156(4) 0.0806(13) Uani d . 1
C C2 0.7594(7) 0.1483(3) 1.0248(4) 0.0445(11) Uani d . 1
C C8 0.5802(7) 0.3193(3) 0.9806(4) 0.0489(11) Uani d . 1
H H8A 0.6838 0.3561 1.0201 0.059 Uiso calc R 1
C C6 0.2593(6) 0.3208(3) 0.8712(3) 0.0412(10) Uani d . 1
C C7 0.4154(7) 0.3717(3) 0.9309(4) 0.0516(12) Uani d . 1
H H7A 0.4098 0.4447 0.9382 0.062 Uiso calc R 1
C C9 0.0911(7) 0.3822(3) 0.8120(4) 0.0470(11) Uani d . 1
C C10 -0.1157(8) 0.5271(4) 0.8335(5) 0.0629(14) Uani d . 1
H H10A -0.1305 0.5819 0.8859 0.094 Uiso calc R 1
H H10B -0.2373 0.4901 0.8155 0.094 Uiso calc R 1
H H10C -0.0790 0.5579 0.7677 0.094 Uiso calc R 1
C C5 0.2728(6) 0.2107(3) 0.8613(3) 0.0386(10) Uani d . 1
C C4 0.4337(7) 0.1556(3) 0.9090(4) 0.0465(11) Uani d . 1
H H4A 0.4398 0.0827 0.9006 0.056 Uiso calc R 1
C C1 1.0681(8) 0.1571(5) 1.1324(5) 0.0769(17) Uani d . 1
H H1A 1.1662 0.2086 1.1583 0.115 Uiso calc R 1
H H1B 1.1174 0.1106 1.0808 0.115 Uiso calc R 1
H H1C 1.0357 0.1170 1.1939 0.115 Uiso calc R 1

loop_
_atom_site_aniso_label
_atom_site_aniso_U_11
_atom_site_aniso_U_22
_atom_site_aniso_U_33
_atom_site_aniso_U_12
_atom_site_aniso_U_13
_atom_site_aniso_U_23
O6 0.073(2) 0.0433(18) 0.060(2) 0.0163(17) 0.0214(17) -0.0090(16)
O2 0.075(2) 0.0335(18) 0.087(3) 0.0090(17) 0.0289(19) 0.0070(17)
O1 0.062(2) 0.0383(18) 0.076(2) 0.0080(16) 0.0165(18) 0.0019(17)
O5 0.065(2) 0.075(3) 0.049(2) 0.0151(19) 0.0045(17) -0.0057(18)
O4 0.099(3) 0.048(2) 0.081(3) -0.005(2) 0.017(2) -0.028(2)
N 0.063(3) 0.042(2) 0.061(3) -0.017(2) 0.019(2) -0.001(2)
C3 0.051(3) 0.029(2) 0.044(2) 0.0019(19) 0.0248(19) 0.0009(18)
O3 0.052(2) 0.083(3) 0.113(3) -0.017(2) 0.036(2) -0.010(3)
C2 0.054(3) 0.032(2) 0.053(3) 0.001(2) 0.025(2) 0.004(2)
C8 0.064(3) 0.027(2) 0.058(3) -0.002(2) 0.015(2) -0.005(2)
C6 0.053(3) 0.029(2) 0.045(2) 0.0025(19) 0.020(2) -0.0016(19)
C7 0.071(3) 0.023(2) 0.061(3) 0.006(2) 0.010(2) -0.004(2)
C9 0.059(3) 0.036(2) 0.052(3) -0.002(2) 0.025(2) -0.002(2)
C10 0.068(3) 0.052(3) 0.071(3) 0.018(3) 0.021(3) 0.002(3)
C5 0.048(2) 0.030(2) 0.043(2) 0.0010(19) 0.0230(19) -0.0007(18)
C4 0.059(3) 0.023(2) 0.065(3) -0.007(2) 0.035(2) -0.005(2)
C1 0.076(4) 0.059(4) 0.099(5) 0.016(3) 0.026(3) 0.006(3)

loop_
_atom_type_symbol
_atom_type_description
_atom_type_scat_dispersion_real
_atom_type_scat_dispersion_imag
_atom_type_scat_source
C C 0.0033 0.0016 'International Tables Vol C Tables 4.2.6.8 and 6.1.1.4'
H H 0.0000 0.0000 'International Tables Vol C Tables 4.2.6.8 and 6.1.1.4'
N N 0.0061 0.0033 'International Tables Vol C Tables 4.2.6.8 and 6.1.1.4'
O O 0.0106 0.0060 'International Tables Vol C Tables 4.2.6.8 and 6.1.1.4'

loop_
_geom_angle_atom_site_label_1
_geom_angle_atom_site_label_2
_geom_angle_atom_site_label_3
_geom_angle
C9 O6 C10 117.2(4)
C2 O1 C1 115.7(4)
O3 N O4 123.5(4)
O3 N C5 118.7(4)
O4 N C5 117.8(4)
C4 C3 C8 120.4(4)
C4 C3 C2 119.2(4)
C8 C3 C2 120.5(4)
O2 C2 O1 125.0(4)
O2 C2 C3 122.5(4)
O1 C2 C3 112.5(4)
C7 C8 C3 118.3(4)
C7 C8 H8A 120.9
C3 C8 H8A 120.9
C7 C6 C5 117.1(4)
C7 C6 C9 120.7(4)
C5 C6 C9 122.0(4)
C6 C7 C8 123.0(4)
C6 C7 H7A 118.5
C8 C7 H7A 118.5
O5 C9 O6 123.7(5)
O5 C9 C6 126.3(4)
O6 C9 C6 109.9(4)
O6 C10 H10A 109.5
O6 C10 H10B 109.5
H10A C10 H10B 109.5
O6 C10 H10C 109.5
H10A C10 H10C 109.5
H10B C10 H10C 109.5
C4 C5 C6 121.9(4)
C4 C5 N 118.4(4)
C6 C5 N 119.7(4)
C5 C4 C3 119.4(4)
C5 C4 H4A 120.3
C3 C4 H4A 120.3
O1 C1 H1A 109.5
O1 C1 H1B 109.5
H1A C1 H1B 109.5
O1 C1 H1C 109.5
H1A C1 H1C 109.5
H1B C1 H1C 109.5

loop_
_geom_bond_atom_site_label_1
_geom_bond_atom_site_label_2
_geom_bond_distance
O6 C9 1.345(5)
O6 C10 1.425(6)
O2 C2 1.200(5)
O1 C2 1.325(5)
O1 C1 1.442(6)
O5 C9 1.191(5)
O4 N 1.234(5)
N O3 1.214(5)
N C5 1.458(6)
C3 C4 1.383(6)
C3 C8 1.401(6)
C3 C2 1.496(6)
C8 C7 1.381(6)
C8 H8A 0.9300
C6 C7 1.373(6)
C6 C5 1.404(6)
C6 C9 1.497(6)
C7 H7A 0.9300
C10 H10A 0.9600
C10 H10B 0.9600
C10 H10C 0.9600
C5 C4 1.371(6)
C4 H4A 0.9300
C1 H1A 0.9600
C1 H1B 0.9600
C1 H1C 0.9600

loop_
_geom_hbond_atom_site_label_D
_geom_hbond_atom_site_label_H
_geom_hbond_atom_site_label_A
_geom_hbond_site_symmetry_A
_geom_hbond_distance_DH
_geom_hbond_distance_HA
_geom_hbond_distance_DA
_geom_hbond_angle_DHA
_geom_hbond_publ_flag
C1 H1B O2 3_757 0.9600 2.5900 3.523(7) 164.00 yes
C4 H4A O2 3_657 0.9300 2.5400 3.185(5) 127.00 yes

loop_
_geom_torsion_atom_site_label_1
_geom_torsion_atom_site_label_2
_geom_torsion_atom_site_label_3
_geom_torsion_atom_site_label_4
_geom_torsion
C1 O1 C2 O2 0.6(7)
C1 O1 C2 C3 -179.0(4)
C4 C3 C2 O2 -0.5(6)
C8 C3 C2 O2 178.9(4)
C4 C3 C2 O1 179.1(4)
C8 C3 C2 O1 -1.4(6)
C4 C3 C8 C7 1.3(7)
C2 C3 C8 C7 -178.2(4)
C5 C6 C7 C8 -0.3(7)
C9 C6 C7 C8 -175.3(4)
C3 C8 C7 C6 -0.4(7)
C10 O6 C9 O5 -1.9(7)
C10 O6 C9 C6 174.5(4)
C7 C6 C9 O5 128.2(5)
C5 C6 C9 O5 -46.5(7)
C7 C6 C9 O6 -48.0(5)
C5 C6 C9 O6 137.2(4)
C7 C6 C5 C4 0.1(6)
C9 C6 C5 C4 175.1(4)
C7 C6 C5 N 179.0(4)
C9 C6 C5 N -6.1(6)
O3 N C5 C4 135.0(5)
O4 N C5 C4 -43.2(6)
O3 N C5 C6 -43.9(6)
O4 N C5 C6 138.0(4)
C6 C5 C4 C3 0.7(6)
N C5 C4 C3 -178.1(4)
C8 C3 C4 C5 -1.5(6)
C2 C3 C4 C5 178.0(4)

loop_
_cod_related_entry_id
_cod_related_entry_database
_cod_related_entry_code
1 ChemSpider 20081
